data_7002167
loop_
_publ_author_name
'Fern\'andez, Eduardo J.'
'Laguna, Antonio'
'L\'opez-de-Luzuriaga, Jos\'e M.'
'Monge, Miguel'
'Montiel, Manuel'
'Olmos, M. Elena'
'Rodr\'iguez-Castillo, Mar\'ia'

_publ_section_title
;
 Unsupported Au(i)&#x22EF;Cu(i) interactions: influence of nitrile
 ligands and aurophilicity on the structure and luminescence
;
_journal_issue 36
_journal_name_full 'Dalton Transactions'
_journal_page_first 7509
_journal_page_last 7518
_journal_paper_doi 10.1039/b900768g
_journal_year 2009
_chemical_formula_moiety 'C33.50 H18 Au Cu F10 N2'
_chemical_formula_sum 'C33.5 H18 Au Cu F10 N2'
_chemical_formula_weight 899.01
_chemical_name_common 'MM78 (incoloro) en P-1'
_chemical_name_systematic
;
?
;
_space_group_IT_number 2
_symmetry_cell_setting triclinic
_symmetry_space_group_name_Hall '-P 1'
_symmetry_space_group_name_H-M 'P -1'
_atom_sites_solution_hydrogens geom
_atom_sites_solution_secondary difmap
_audit_conform_dict_location ftp://ftp.iucr.org/pub/cif_core.dic
_audit_conform_dict_name cif_core.dic
_audit_conform_dict_version 2.3
_audit_creation_date 2008-10-30T16:06:27-00:00
_audit_creation_method 'WinGX routine CIF_UPDATE'
_cell_angle_alpha 62.1080(10)
_cell_angle_beta 78.5870(10)
_cell_angle_gamma 77.3680(10)
_cell_formula_units_Z 2
_cell_length_a 8.15190(10)
_cell_length_b 14.5421(2)
_cell_length_c 14.9953(2)
_cell_measurement_reflns_used 11722
_cell_measurement_temperature 173(2)
_cell_measurement_theta_max 28.7
_cell_measurement_theta_min 5.121
_cell_volume 1523.65(4)
_computing_cell_refinement 'HKL and Scalepack (Otwinowski & Minor, 1997)'
_computing_data_collection 'Nonius Kappa CCD'
_computing_data_reduction 'Denzo and Scalepack (Otwinowski & Minor, 1997'
_computing_molecular_graphics 'ORTEP III for Windows'
_computing_publication_material SHELXL-97
_computing_structure_refinement 'SHELXL-97 (Sheldrick, 1997)'
_computing_structure_solution 'SHELXS-97 (Sheldrick, 1990)'
_diffrn_ambient_temperature 173(2)
_diffrn_detector_area_resol_mean 9
_diffrn_measured_fraction_theta_full 0.994
_diffrn_measured_fraction_theta_max 0.994
_diffrn_measurement_device '95mm CCD camera on \k-goniostat'
_diffrn_measurement_device_type 'Nonius KappaCCD'
_diffrn_measurement_method '\w and \f-scan'
_diffrn_orient_matrix_type 'by Nonius Collect from scalepack cell'
_diffrn_orient_matrix_UB_11 0.0207121
_diffrn_orient_matrix_UB_12 0.0748594
_diffrn_orient_matrix_UB_13 -0.0376913
_diffrn_orient_matrix_UB_21 -0.0477013
_diffrn_orient_matrix_UB_22 0.0075438
_diffrn_orient_matrix_UB_23 -0.0599932
_diffrn_orient_matrix_UB_31 -0.1153082
_diffrn_orient_matrix_UB_32 0.0228839
_diffrn_orient_matrix_UB_33 0.0272774
_diffrn_radiation_monochromator graphite
_diffrn_radiation_type MoK\a
_diffrn_radiation_wavelength 0.71073
_diffrn_reflns_av_R_equivalents 0.069
_diffrn_reflns_av_unetI/netI 0.0342
_diffrn_reflns_limit_h_max 12
_diffrn_reflns_limit_h_min -12
_diffrn_reflns_limit_k_max 23
_diffrn_reflns_limit_k_min -23
_diffrn_reflns_limit_l_max 23
_diffrn_reflns_limit_l_min -23
_diffrn_reflns_number 39049
_diffrn_reflns_theta_full 28.7
_diffrn_reflns_theta_max 28.7
_diffrn_reflns_theta_min 5.12
_exptl_absorpt_coefficient_mu 5.596
_exptl_absorpt_correction_T_max 0.576
_exptl_absorpt_correction_T_min 0.103
_exptl_absorpt_correction_type multi-scan
_exptl_absorpt_process_details scalepack
_exptl_crystal_colour colorless
_exptl_crystal_density_diffrn 1.96
_exptl_crystal_density_method 'not measured'
_exptl_crystal_description prism
_exptl_crystal_F_000 862
_exptl_crystal_size_max 0.4
_exptl_crystal_size_mid 0.3
_exptl_crystal_size_min 0.1
_refine_diff_density_max 0.975
_refine_diff_density_min -0.913
_refine_diff_density_rms 0.096
_refine_ls_extinction_method none
_refine_ls_goodness_of_fit_ref 1.024
_refine_ls_matrix_type full
_refine_ls_number_parameters 525
_refine_ls_number_reflns 7817
_refine_ls_number_restraints 164
_refine_ls_restrained_S_all 1.015
_refine_ls_R_factor_all 0.0363
_refine_ls_R_factor_gt 0.028
_refine_ls_shift/su_max 0.049
_refine_ls_shift/su_mean 0.003
_refine_ls_structure_factor_coef Fsqd
_refine_ls_weighting_details 'calc w=1/[\s^2^(Fo^2^)+(0.0242P)^2^+1.9039P] where P=(Fo^2^+2Fc^2^)/3'
_refine_ls_weighting_scheme calc
_refine_ls_wR_factor_gt 0.0606
_refine_ls_wR_factor_ref 0.0638
_reflns_number_gt 6881
_reflns_number_total 7817
_reflns_threshold_expression >2sigma(I)
_cod_data_source_file b900768g.txt
_cod_data_source_block ele77
_cod_depositor_comments
;
The following automatic conversions were performed:
'_symmetry_cell_setting' value 'Triclinic' changed to 'triclinic'
according to '/home/saulius/struct/CIF-dictionaries/cif_core.dic'
dictionary named 'cif_core.dic' version 2.4.1 from 2010-06-29.

Automatic conversion script
Id: cif_fix_enum 1527 2010-12-29 10:47:43Z saulius 
;
_cod_original_cell_volume 1523.65(3)
_cod_original_sg_symbol_H-M P-1
_cod_original_formula_sum 'C33.50 H18 Au Cu F10 N2'
_cod_database_code 7002167

loop_
_symmetry_equiv_pos_as_xyz
'x, y, z'
'-x, -y, -z'

loop_
_atom_site_label
_atom_site_type_symbol
_atom_site_fract_x
_atom_site_fract_y
_atom_site_fract_z
_atom_site_U_iso_or_equiv
_atom_site_adp_type
_atom_site_occupancy
_atom_site_symmetry_multiplicity
_atom_site_calc_flag
_atom_site_refinement_flags
_atom_site_disorder_assembly
_atom_site_disorder_group
Au Au 0.947210(14) 0.706776(10) 0.512488(9) 0.03250(5) Uani 1 1 d . . .
Cu Cu 0.61448(5) 0.76450(3) 0.50120(3) 0.03617(9) Uani 1 1 d . . .
C1 C 0.8267(4) 0.5924(3) 0.5209(3) 0.0342(7) Uani 1 1 d U . .
C2 C 0.8021(4) 0.5853(3) 0.4360(3) 0.0408(8) Uani 1 1 d U . .
C3 C 0.7339(5) 0.5058(3) 0.4391(3) 0.0499(9) Uani 1 1 d U . .
C4 C 0.6847(4) 0.4266(3) 0.5319(4) 0.0523(9) Uani 1 1 d U . .
C5 C 0.7068(4) 0.4297(3) 0.6186(3) 0.0473(9) Uani 1 1 d U . .
C6 C 0.7774(4) 0.5100(3) 0.6121(3) 0.0382(7) Uani 1 1 d U . .
F1 F 0.8486(3) 0.6607(2) 0.34270(16) 0.0554(6) Uani 1 1 d U . .
F2 F 0.7119(3) 0.5035(3) 0.3534(2) 0.0746(8) Uani 1 1 d U . .
F3 F 0.6142(3) 0.3483(2) 0.5377(3) 0.0791(9) Uani 1 1 d U . .
F4 F 0.6591(3) 0.35247(19) 0.7100(2) 0.0737(8) Uani 1 1 d U . .
F5 F 0.7966(3) 0.50757(18) 0.70132(16) 0.0519(5) Uani 1 1 d U . .
C11 C 1.0735(4) 0.8212(3) 0.4946(3) 0.0334(6) Uani 1 1 d U . .
C12 C 1.1223(4) 0.8363(3) 0.5692(3) 0.0429(8) Uani 1 1 d U . .
C13 C 1.2127(5) 0.9148(4) 0.5506(4) 0.0509(9) Uani 1 1 d U . .
C14 C 1.2564(5) 0.9852(3) 0.4533(4) 0.0517(9) Uani 1 1 d U . .
C15 C 1.2117(5) 0.9757(3) 0.3752(3) 0.0489(9) Uani 1 1 d U . .
C16 C 1.1232(4) 0.8962(3) 0.3960(3) 0.0409(8) Uani 1 1 d U . .
F6 F 1.0817(3) 0.7691(2) 0.66806(17) 0.0643(7) Uani 1 1 d U . .
F7 F 1.2578(4) 0.9219(3) 0.6288(2) 0.0796(9) Uani 1 1 d U . .
F8 F 1.3432(3) 1.0625(2) 0.4340(3) 0.0739(8) Uani 1 1 d U . .
F9 F 1.2552(4) 1.0445(2) 0.2785(2) 0.0804(9) Uani 1 1 d U . .
F10 F 1.0856(3) 0.8905(2) 0.31531(17) 0.0618(7) Uani 1 1 d U . .
N1 N 0.5012(4) 0.7009(2) 0.6312(2) 0.0385(6) Uani 1 1 d U . .
C21 C 0.3805(4) 0.4303(2) 0.9764(2) 0.0326(6) Uani 1 1 d U . .
C22 C 0.4624(5) 0.3282(3) 1.0246(3) 0.0409(8) Uani 1 1 d U . .
H22 H 0.5535 0.3033 0.9896 0.049 Uiso 1 1 calc R . .
C23 C 0.4098(5) 0.2628(3) 1.1246(3) 0.0474(9) Uani 1 1 d U . .
H23 H 0.4647 0.1942 1.1558 0.057 Uiso 1 1 calc R . .
C24 C 0.2763(5) 0.2992(3) 1.1777(3) 0.0452(8) Uani 1 1 d U . .
H24 H 0.2416 0.2554 1.2448 0.054 Uiso 1 1 calc R . .
C25 C 0.1939(5) 0.4013(3) 1.1311(3) 0.0407(8) Uani 1 1 d U . .
H25 H 0.1037 0.4259 1.1668 0.049 Uiso 1 1 calc R . .
C26 C 0.2459(4) 0.4667(3) 1.0313(3) 0.0373(7) Uani 1 1 d U . .
H26 H 0.1909 0.5353 1.0005 0.045 Uiso 1 1 calc R . .
C27 C 0.4395(4) 0.4972(3) 0.8708(3) 0.0373(7) Uani 1 1 d U . .
H27 H 0.5346 0.4686 0.8412 0.045 Uiso 1 1 calc R . .
C28 C 0.3709(5) 0.5942(3) 0.8132(3) 0.0414(8) Uani 1 1 d U . .
H28 H 0.2738 0.6248 0.8394 0.05 Uiso 1 1 calc R . .
C29 C 0.4433(4) 0.6526(3) 0.7118(3) 0.0391(7) Uani 1 1 d U . .
N2 N 0.6395(4) 0.8633(2) 0.3649(2) 0.0395(6) Uani 1 1 d U . .
C31 C 0.8992(4) 1.1407(3) 0.0687(2) 0.0340(7) Uani 1 1 d U . .
C32 C 0.9749(4) 1.2181(3) 0.0669(3) 0.0389(7) Uani 1 1 d U . .
H32 H 0.9869 1.2171 0.1277 0.047 Uiso 1 1 calc R . .
C33 C 1.0333(5) 1.2971(3) -0.0242(3) 0.0449(8) Uani 1 1 d U . .
H33 H 1.0833 1.3489 -0.0244 0.054 Uiso 1 1 calc R . .
C34 C 1.0164(5) 1.2982(3) -0.1150(3) 0.0474(9) Uani 1 1 d U . .
H34 H 1.0531 1.3516 -0.1765 0.057 Uiso 1 1 calc R . .
C35 C 0.9455(5) 1.2201(3) -0.1140(3) 0.0487(9) Uani 1 1 d U . .
H35 H 0.9368 1.22 -0.1749 0.058 Uiso 1 1 calc R . .
C36 C 0.8872(5) 1.1420(3) -0.0232(3) 0.0421(8) Uani 1 1 d U . .
H36 H 0.8394 1.0896 -0.0234 0.051 Uiso 1 1 calc R . .
C37 C 0.8357(4) 1.0613(3) 0.1670(2) 0.0373(7) Uani 1 1 d U . .
H37 H 0.8645 1.0607 0.2242 0.045 Uiso 1 1 calc R . .
C38 C 0.7419(5) 0.9901(3) 0.1833(3) 0.0435(8) Uani 1 1 d U . .
H38 H 0.7126 0.9865 0.1283 0.052 Uiso 1 1 calc R . .
C39 C 0.6850(4) 0.9190(3) 0.2839(3) 0.0395(7) Uani 1 1 d U . .
C41 C 0.484(3) 0.9581(16) 1.0457(13) 0.042(5) Uani 0.25 1 d PDU . .
C42 C 0.615(3) 0.9336(15) 0.9824(16) 0.045(10) Uani 0.25 1 d PDU . .
H42 H 0.6711 0.8651 1.0042 0.054 Uiso 0.25 1 calc PR . .
C43 C 0.663(2) 1.0102(15) 0.8868(14) 0.041(4) Uani 0.25 1 d PDU . .
H43 H 0.7511 0.9928 0.8449 0.049 Uiso 0.25 1 calc PR . .
C44 C 0.580(4) 1.1129(16) 0.8535(18) 0.053(9) Uani 0.25 1 d PDU . .
H44 H 0.6124 1.1644 0.7895 0.064 Uiso 0.25 1 calc PR . .
C45 C 0.448(3) 1.1382(13) 0.917(2) 0.051(6) Uani 0.25 1 d PDU . .
H45 H 0.3918 1.2066 0.8955 0.061 Uiso 0.25 1 calc PR . .
C46 C 0.402(5) 1.060(2) 1.013(2) 0.057(9) Uani 0.25 1 d PDU . .
H46 H 0.314 1.077 1.0556 0.069 Uiso 0.25 1 calc PR . .
C47 C 0.432(5) 0.874(2) 1.1473(18) 0.081(13) Uani 0.25 1 d PDU . .
H47A H 0.3262 0.8999 1.1752 0.121 Uiso 0.25 1 calc PR . .
H47B H 0.5169 0.8555 1.1916 0.121 Uiso 0.25 1 calc PR . .
H47C H 0.4202 0.8138 1.1405 0.121 Uiso 0.25 1 calc PR . .
C51 C 0.484(4) 1.0696(13) 0.9553(18) 0.049(6) Uani 0.25 1 d PDU . .
C52 C 0.602(3) 0.9920(17) 0.9404(19) 0.054(6) Uani 0.25 1 d PDU . .
H52 H 0.6742 1.0092 0.8801 0.065 Uiso 0.25 1 calc PR . .
C53 C 0.614(3) 0.8889(15) 1.015(2) 0.070(7) Uani 0.25 1 d PDU . .
H53 H 0.6968 0.8378 1.0067 0.084 Uiso 0.25 1 calc PR . .
C54 C 0.501(4) 0.8613(14) 1.104(2) 0.062(7) Uani 0.25 1 d PDU . .
H54 H 0.4997 0.7912 1.1507 0.074 Uiso 0.25 1 calc PR . .
C55 C 0.391(3) 0.940(2) 1.1209(15) 0.056(5) Uani 0.25 1 d PDU . .
H55 H 0.3254 0.9245 1.1831 0.068 Uiso 0.25 1 calc PR . .
C56 C 0.379(4) 1.0433(18) 1.045(2) 0.045(7) Uani 0.25 1 d PDU . .
H56 H 0.2992 1.095 1.0557 0.054 Uiso 0.25 1 calc PR . .
C57 C 0.471(5) 1.1794(15) 0.874(2) 0.089(10) Uani 0.25 1 d PDU . .
H57A H 0.3734 1.1946 0.8397 0.133 Uiso 0.25 1 calc PR . .
H57B H 0.5707 1.1877 0.8264 0.133 Uiso 0.25 1 calc PR . .
H57C H 0.4595 1.2269 0.9035 0.133 Uiso 0.25 1 calc PR . .

loop_
_atom_site_aniso_label
_atom_site_aniso_U_11
_atom_site_aniso_U_22
_atom_site_aniso_U_33
_atom_site_aniso_U_23
_atom_site_aniso_U_13
_atom_site_aniso_U_12
Au 0.02545(6) 0.03277(7) 0.03501(7) -0.01190(5) -0.00151(4) -0.00502(4)
Cu 0.03015(19) 0.0415(2) 0.0302(2) -0.01040(17) 0.00036(15) -0.00885(16)
C1 0.0269(14) 0.0334(16) 0.0379(16) -0.0139(13) 0.0011(12) -0.0048(12)
C2 0.0309(16) 0.047(2) 0.0424(19) -0.0214(16) -0.0007(14) -0.0005(14)
C3 0.0324(18) 0.060(2) 0.073(3) -0.045(2) -0.0152(17) 0.0066(16)
C4 0.0259(16) 0.041(2) 0.098(3) -0.039(2) -0.0079(18) -0.0010(14)
C5 0.0295(16) 0.0333(18) 0.066(2) -0.0134(17) -0.0002(16) -0.0049(13)
C6 0.0288(15) 0.0365(17) 0.0411(18) -0.0117(14) -0.0039(13) -0.0018(13)
F1 0.0630(15) 0.0655(15) 0.0350(11) -0.0236(11) -0.0004(10) -0.0052(12)
F2 0.0656(16) 0.099(2) 0.095(2) -0.0739(19) -0.0267(15) 0.0076(15)
F3 0.0398(13) 0.0590(16) 0.163(3) -0.0689(19) -0.0159(15) -0.0043(11)
F4 0.0607(16) 0.0392(13) 0.0894(19) -0.0026(13) 0.0047(14) -0.0188(11)
F5 0.0541(13) 0.0487(13) 0.0379(11) -0.0072(10) -0.0035(9) -0.0079(10)
C11 0.0241(14) 0.0309(15) 0.0446(18) -0.0176(14) -0.0016(12) -0.0027(12)
C12 0.0283(16) 0.058(2) 0.0450(19) -0.0290(17) 0.0036(13) -0.0051(15)
C13 0.0340(18) 0.066(3) 0.075(3) -0.053(2) -0.0003(17) -0.0053(17)
C14 0.0363(18) 0.0374(19) 0.089(3) -0.035(2) -0.0025(19) -0.0079(15)
C15 0.044(2) 0.0279(17) 0.064(2) -0.0093(16) -0.0109(17) -0.0052(14)
C16 0.0401(18) 0.0315(17) 0.0470(19) -0.0117(15) -0.0105(15) -0.0057(14)
F6 0.0498(13) 0.104(2) 0.0428(13) -0.0348(13) 0.0088(10) -0.0265(14)
F7 0.0630(16) 0.131(3) 0.093(2) -0.090(2) 0.0074(14) -0.0294(17)
F8 0.0591(15) 0.0546(15) 0.127(3) -0.0530(17) -0.0047(15) -0.0201(12)
F9 0.094(2) 0.0470(15) 0.0756(18) 0.0071(13) -0.0172(15) -0.0365(15)
F10 0.0733(16) 0.0615(15) 0.0428(12) -0.0037(11) -0.0206(11) -0.0280(13)
N1 0.0341(14) 0.0398(16) 0.0356(15) -0.0133(12) -0.0004(11) -0.0046(12)
C21 0.0348(16) 0.0298(15) 0.0338(16) -0.0130(13) 0.0013(12) -0.0131(12)
C22 0.0439(19) 0.0351(17) 0.0426(19) -0.0168(15) 0.0018(14) -0.0108(14)
C23 0.051(2) 0.0343(18) 0.048(2) -0.0098(16) -0.0047(17) -0.0110(16)
C24 0.054(2) 0.044(2) 0.0355(18) -0.0101(15) 0.0000(15) -0.0254(17)
C25 0.0418(18) 0.046(2) 0.0371(18) -0.0203(15) 0.0071(14) -0.0188(15)
C26 0.0398(17) 0.0337(17) 0.0370(17) -0.0145(14) 0.0029(13) -0.0118(14)
C27 0.0369(17) 0.0417(18) 0.0350(17) -0.0182(14) 0.0036(13) -0.0132(14)
C28 0.0396(18) 0.0447(19) 0.0328(17) -0.0131(14) 0.0054(13) -0.0103(15)
C29 0.0314(16) 0.0433(19) 0.0389(18) -0.0157(15) -0.0020(13) -0.0063(14)
N2 0.0352(14) 0.0396(16) 0.0365(15) -0.0112(13) -0.0042(11) -0.0048(12)
C31 0.0311(15) 0.0370(17) 0.0306(15) -0.0121(13) -0.0055(12) -0.0037(13)
C32 0.0387(17) 0.0454(19) 0.0375(17) -0.0220(15) -0.0016(14) -0.0094(14)
C33 0.043(2) 0.0417(19) 0.051(2) -0.0216(17) 0.0010(16) -0.0128(16)
C34 0.051(2) 0.044(2) 0.0363(18) -0.0078(15) -0.0010(15) -0.0121(17)
C35 0.062(2) 0.054(2) 0.0282(17) -0.0113(16) -0.0093(16) -0.0175(19)
C36 0.050(2) 0.044(2) 0.0342(17) -0.0136(15) -0.0104(15) -0.0146(16)
C37 0.0387(17) 0.0414(18) 0.0276(15) -0.0120(13) -0.0072(13) -0.0023(14)
C38 0.046(2) 0.048(2) 0.0292(16) -0.0072(15) -0.0094(14) -0.0110(16)
C39 0.0350(17) 0.0387(18) 0.0381(18) -0.0101(15) -0.0070(14) -0.0065(14)
C41 0.043(15) 0.056(10) 0.030(8) -0.014(7) -0.002(7) -0.031(9)
C42 0.07(2) 0.026(9) 0.044(17) -0.019(8) 0.005(15) -0.020(12)
C43 0.033(8) 0.043(10) 0.039(8) -0.015(8) 0.001(6) -0.003(7)
C44 0.050(17) 0.031(11) 0.066(17) -0.005(10) -0.019(11) -0.008(13)
C45 0.017(14) 0.029(9) 0.113(19) -0.033(8) -0.026(11) 0.002(8)
C46 0.05(3) 0.079(17) 0.07(2) -0.051(12) -0.019(17) 0.00(2)
C47 0.12(4) 0.10(2) 0.036(14) -0.022(12) 0.015(15) -0.09(2)
C51 0.033(12) 0.052(10) 0.064(13) -0.024(8) -0.014(9) -0.008(9)
C52 0.038(17) 0.084(15) 0.063(15) -0.051(12) -0.005(11) -0.007(14)
C53 0.033(12) 0.058(11) 0.14(2) -0.056(13) -0.006(13) -0.015(11)
C54 0.04(2) 0.045(13) 0.11(2) -0.021(13) -0.030(13) -0.019(9)
C55 0.053(15) 0.063(15) 0.072(14) -0.034(11) -0.002(13) -0.038(14)
C56 0.021(10) 0.057(14) 0.070(19) -0.040(11) -0.009(13) 0.001(13)
C57 0.11(3) 0.061(13) 0.091(18) -0.009(12) -0.029(17) -0.041(15)

loop_
_atom_type_symbol
_atom_type_description
_atom_type_scat_dispersion_real
_atom_type_scat_dispersion_imag
_atom_type_scat_source
C C 0.0033 0.0016 'International Tables Vol C Tables 4.2.6.8 and 6.1.1.4'
H H 0 0 'International Tables Vol C Tables 4.2.6.8 and 6.1.1.4'
Au Au -2.0133 8.8022 'International Tables Vol C Tables 4.2.6.8 and 6.1.1.4'
Cu Cu 0.3201 1.2651 'International Tables Vol C Tables 4.2.6.8 and 6.1.1.4'
F F 0.0171 0.0103 'International Tables Vol C Tables 4.2.6.8 and 6.1.1.4'
N N 0.0061 0.0033 'International Tables Vol C Tables 4.2.6.8 and 6.1.1.4'

loop_
_geom_angle_atom_site_label_1
_geom_angle_atom_site_label_2
_geom_angle_atom_site_label_3
_geom_angle
_geom_angle_site_symmetry_1
_geom_angle_site_symmetry_3
_geom_angle_publ_flag
C11 Au C1 176.12(13) . . ?
C11 Au Cu 114.78(8) . . ?
C1 Au Cu 66.36(9) . . ?
N1 Cu N2 155.88(12) . . ?
N1 Cu Au 108.73(9) . . ?
N2 Cu Au 94.10(9) . . ?
C2 C1 C6 114.0(3) . . ?
C2 C1 Au 122.7(3) . . ?
C6 C1 Au 123.0(3) . . ?
F1 C2 C3 116.8(3) . . ?
F1 C2 C1 119.1(3) . . ?
C3 C2 C1 124.2(4) . . ?
F2 C3 C2 121.5(4) . . ?
F2 C3 C4 119.1(4) . . ?
C2 C3 C4 119.4(4) . . ?
F3 C4 C5 120.2(4) . . ?
F3 C4 C3 121.0(4) . . ?
C5 C4 C3 118.8(4) . . ?
F4 C5 C6 120.7(4) . . ?
F4 C5 C4 119.3(4) . . ?
C6 C5 C4 119.9(4) . . ?
F5 C6 C5 116.7(3) . . ?
F5 C6 C1 119.6(3) . . ?
C5 C6 C1 123.6(4) . . ?
C12 C11 C16 112.6(3) . . ?
C12 C11 Au 127.9(3) . . ?
C16 C11 Au 119.5(3) . . ?
F6 C12 C11 118.4(3) . . ?
F6 C12 C13 117.2(3) . . ?
C11 C12 C13 124.3(4) . . ?
F7 C13 C14 119.9(4) . . ?
F7 C13 C12 120.0(4) . . ?
C14 C13 C12 120.1(4) . . ?
F8 C14 C13 120.7(4) . . ?
F8 C14 C15 120.3(4) . . ?
C13 C14 C15 119.0(4) . . ?
F9 C15 C14 119.5(4) . . ?
F9 C15 C16 120.9(4) . . ?
C14 C15 C16 119.6(4) . . ?
F10 C16 C15 116.5(3) . . ?
F10 C16 C11 119.2(3) . . ?
C15 C16 C11 124.3(4) . . ?
C29 N1 Cu 172.7(3) . . ?
C22 C21 C26 118.6(3) . . ?
C22 C21 C27 119.2(3) . . ?
C26 C21 C27 122.1(3) . . ?
C23 C22 C21 120.7(3) . . ?
C24 C23 C22 120.1(4) . . ?
C23 C24 C25 119.9(3) . . ?
C26 C25 C24 120.1(3) . . ?
C25 C26 C21 120.5(3) . . ?
C28 C27 C21 126.5(3) . . ?
C27 C28 C29 121.2(3) . . ?
N1 C29 C28 178.6(4) . . ?
C39 N2 Cu 167.7(3) . . ?
C32 C31 C36 118.4(3) . . ?
C32 C31 C37 118.6(3) . . ?
C36 C31 C37 123.0(3) . . ?
C31 C32 C33 121.1(3) . . ?
C32 C33 C34 119.4(4) . . ?
C35 C34 C33 119.9(3) . . ?
C34 C35 C36 120.4(4) . . ?
C35 C36 C31 120.7(4) . . ?
C38 C37 C31 127.1(3) . . ?
C37 C38 C39 121.1(3) . . ?
N2 C39 C38 178.9(4) . . ?
C46 C41 C42 119.3(12) . . ?
C46 C41 C47 120.8(15) . . ?
C42 C41 C47 119.8(14) . . ?
C41 C42 C43 120.7(13) . . ?
C42 C43 C44 120.1(13) . . ?
C43 C44 C45 119.4(12) . . ?
C44 C45 C46 119.6(13) . . ?
C41 C46 C45 120.7(14) . . ?
C56 C51 C52 119.5(12) . . ?
C56 C51 C57 120.9(14) . . ?
C52 C51 C57 119.7(15) . . ?
C53 C52 C51 120.0(13) . . ?
C52 C53 C54 120.5(13) . . ?
C55 C54 C53 118.8(13) . . ?
C56 C55 C54 120.2(14) . . ?
C51 C56 C55 120.6(13) . . ?

loop_
_geom_bond_atom_site_label_1
_geom_bond_atom_site_label_2
_geom_bond_distance
_geom_bond_site_symmetry_2
_geom_bond_publ_flag
Au C11 2.031(3) . ?
Au C1 2.053(3) . ?
Au Cu 2.6727(4) . ?
Cu N1 1.866(3) . ?
Cu N2 1.871(3) . ?
C1 C2 1.380(5) . ?
C1 C6 1.389(5) . ?
C2 F1 1.356(4) . ?
C2 C3 1.367(6) . ?
C3 F2 1.349(5) . ?
C3 C4 1.381(6) . ?
C4 F3 1.345(4) . ?
C4 C5 1.370(6) . ?
C5 F4 1.353(4) . ?
C5 C6 1.367(5) . ?
C6 F5 1.361(4) . ?
C11 C12 1.379(5) . ?
C11 C16 1.410(5) . ?
C12 F6 1.362(4) . ?
C12 C13 1.383(6) . ?
C13 F7 1.349(5) . ?
C13 C14 1.364(6) . ?
C14 F8 1.346(4) . ?
C14 C15 1.365(6) . ?
C15 F9 1.351(5) . ?
C15 C16 1.376(5) . ?
C16 F10 1.348(4) . ?
N1 C29 1.141(4) . ?
C21 C22 1.388(5) . ?
C21 C26 1.399(5) . ?
C21 C27 1.465(4) . ?
C22 C23 1.388(5) . ?
C23 C24 1.378(6) . ?
C24 C25 1.387(5) . ?
C25 C26 1.384(5) . ?
C27 C28 1.325(5) . ?
C28 C29 1.428(5) . ?
N2 C39 1.141(4) . ?
C31 C32 1.385(5) . ?
C31 C36 1.392(5) . ?
C31 C37 1.463(5) . ?
C32 C33 1.387(5) . ?
C33 C34 1.389(5) . ?
C34 C35 1.375(6) . ?
C35 C36 1.380(5) . ?
C37 C38 1.323(5) . ?
C38 C39 1.426(5) . ?
C41 C46 1.380(16) . ?
C41 C42 1.385(16) . ?
C41 C47 1.487(14) . ?
C42 C43 1.387(15) . ?
C43 C44 1.390(15) . ?
C44 C45 1.395(16) . ?
C45 C46 1.397(16) . ?
C51 C56 1.381(15) . ?
C51 C52 1.390(15) . ?
C51 C57 1.483(14) . ?
C52 C53 1.388(15) . ?
C53 C54 1.394(16) . ?
C54 C55 1.388(16) . ?
C55 C56 1.386(16) . ?
